data_4301965
loop_
_publ_author_name
'Alexander N. Marziale'
'Eberhardt Herdtweck'
'J\"org Eppinger'
'Sven Schneider'

_publ_contact_author_address
;
       Department Chemie,
       Lehrstuhl f\"ur Anorganische Chemie,
       Technische Universit\"at M\"unchen,
       Lichtenbergstrasse 4,
       D-85747 Garching bei M\"unchen,
       Germany.
;
_publ_contact_author_email eberhardt.herdtweck@ch.tum.de
_publ_contact_author_fax '+49(0)89 289 13473'
_publ_contact_author_name
;
       Dr. Eberhardt Herdtweck
;
_publ_contact_author_phone '+49(0)89 289 13143'
_publ_section_title
;
Palladium N(CH2CH2PiPr2)2-Dialkylamides: Synthesis, Structural
Characterization, and Reactivity
;
_journal_name_full 'Inorganic Chemistry'
_journal_page_first 3699
_journal_page_last 3709
_journal_paper_doi 10.1021/ic802286u
_journal_volume 48
_journal_year 2009
_chemical_formula_moiety 'C17 H39 N P2 Pd'
_chemical_formula_sum 'C17 H39 N P2 Pd'
_chemical_formula_weight 425.85
_chemical_name_systematic ?
_space_group_IT_number 2
_symmetry_cell_setting triclinic
_symmetry_Int_Tables_number 2
_symmetry_space_group_name_Hall '-P 1'
_symmetry_space_group_name_H-M 'P -1'
_atom_sites_solution_hydrogens geom
_atom_sites_solution_primary direct
_atom_sites_solution_secondary difmap
_cell_angle_alpha 76.172(6)
_cell_angle_beta 83.808(6)
_cell_angle_gamma 69.326(6)
_cell_formula_units_Z 2
_cell_length_a 7.6469(6)
_cell_length_b 8.5660(6)
_cell_length_c 17.8499(14)
_cell_measurement_reflns_used 20811
_cell_measurement_temperature 173(1)
_cell_measurement_theta_max 27.18
_cell_measurement_theta_min 4.70
_cell_volume 1061.88(15)
_computing_cell_refinement 'X-AREA (Stoe, 2004)'
_computing_data_collection 'X-AREA (Stoe, 2004)'
_computing_data_reduction 'X-AREA (Stoe, 2004)'
_computing_molecular_graphics 'PLATON (Spek, 2007)'
_computing_publication_material 'PLATON (Spek, 2007)'
_computing_structure_refinement 'SHELXL-97 (Sheldrick, 1998)'
_computing_structure_solution 'SIR92 (Altomare, 1994)'
_diffrn_ambient_temperature 173(1)
_diffrn_detector 'image plate'
_diffrn_detector_area_resol_mean 6.67
_diffrn_measured_fraction_theta_full 0.898
_diffrn_measured_fraction_theta_max 0.898
_diffrn_measurement_device 'two-circle diffractometer'
_diffrn_measurement_device_type 'IPDS 2T (Stoe)'
_diffrn_measurement_method 'omega-rotation/oscillation '
_diffrn_radiation_monochromator graphite
_diffrn_radiation_source 'NONIUS FR 591 rotating anode'
_diffrn_radiation_type 'Mo K\a'
_diffrn_radiation_wavelength 0.71073
_diffrn_reflns_av_R_equivalents 0.044
_diffrn_reflns_av_sigmaI/netI 0.0282
_diffrn_reflns_limit_h_max 9
_diffrn_reflns_limit_h_min -9
_diffrn_reflns_limit_k_max 10
_diffrn_reflns_limit_k_min -10
_diffrn_reflns_limit_l_max 21
_diffrn_reflns_limit_l_min -21
_diffrn_reflns_number 11610
_diffrn_reflns_theta_full 25.30
_diffrn_reflns_theta_max 25.30
_diffrn_reflns_theta_min 4.71
_diffrn_standards_decay_% 0
_exptl_absorpt_coefficient_mu 1.021
_exptl_absorpt_correction_T_max 0.9215
_exptl_absorpt_correction_T_min 0.7806
_exptl_absorpt_correction_type numerical
_exptl_absorpt_process_details
;
 Numerical absorption correction after crystal shape optimization
 source: (Stoe, 2004)
;
_exptl_crystal_colour yellow
_exptl_crystal_density_diffrn 1.332
_exptl_crystal_density_meas ?
_exptl_crystal_density_method none
_exptl_crystal_description fragment
_exptl_crystal_F_000 448
_exptl_crystal_size_max 0.56
_exptl_crystal_size_mid 0.20
_exptl_crystal_size_min 0.08
_refine_diff_density_max 0.371
_refine_diff_density_min -0.343
_refine_diff_density_rms 0.055
_refine_ls_extinction_method none
_refine_ls_goodness_of_fit_ref 0.948
_refine_ls_hydrogen_treatment constr
_refine_ls_matrix_type full
_refine_ls_number_parameters 199
_refine_ls_number_reflns 3471
_refine_ls_number_restraints 0
_refine_ls_restrained_S_all 0.948
_refine_ls_R_factor_all 0.0281
_refine_ls_R_factor_gt 0.0215
_refine_ls_shift/su_max 0.001
_refine_ls_shift/su_mean 0.000
_refine_ls_structure_factor_coef Fsqd
_refine_ls_weighting_details 'calc w=1/[\s^2^(Fo^2^)+(0.0314P)^2^+0.0000P] where P=(Fo^2^+2Fc^2^)/3'
_refine_ls_weighting_scheme calc
_refine_ls_wR_factor_gt 0.0477
_refine_ls_wR_factor_ref 0.0489
_reflns_number_gt 3016
_reflns_number_total 3471
_reflns_threshold_expression I>2\s(I)
_cod_data_source_file ic802286u_si_001_5.cif
_cod_data_source_block SVEP-1104-173
_cod_depositor_comments
;
The following automatic conversions were performed:
'_symmetry_cell_setting' value 'Triclinic' changed to 'triclinic'
according to '/home/saulius/struct/CIF-dictionaries/cif_core.dic'
dictionary named 'cif_core.dic' version 2.4.1 from 2010-06-29.

Automatic conversion script
Id: cif_fix_enum 1527 2010-12-29 10:47:43Z saulius 

The following automatic conversions were performed:

'_exptl_crystal_density_meas' value 'none' was changed to '?' - the
value is perceived as not measured.

Automatic conversion script
Id: cif_fix_values 3008 2015-01-20 13:52:24Z robertas 
;
_cod_database_code 4301965

loop_
_symmetry_equiv_pos_site_id
_symmetry_equiv_pos_as_xyz
1 x,y,z
2 -x,-y,-z

loop_
_atom_site_aniso_label
_atom_site_aniso_U_11
_atom_site_aniso_U_22
_atom_site_aniso_U_33
_atom_site_aniso_U_23
_atom_site_aniso_U_13
_atom_site_aniso_U_12
Pd1 0.0180(1) 0.0183(1) 0.0149(1) -0.0030(1) -0.0010(1) -0.0036(1)
P1 0.0219(3) 0.0196(3) 0.0168(3) -0.0019(2) -0.0026(2) -0.0059(3)
P2 0.0207(3) 0.0202(3) 0.0199(3) -0.0014(2) -0.0037(2) -0.0051(3)
N1 0.0255(12) 0.0224(11) 0.0213(10) -0.0048(8) -0.0016(8) -0.0024(9)
C1 0.0288(14) 0.0296(14) 0.0241(12) -0.0074(10) 0.0014(10) -0.0033(12)
C2 0.0327(15) 0.0311(15) 0.0204(11) -0.0095(10) 0.0014(10) -0.0059(12)
C3 0.0362(15) 0.0286(14) 0.0164(11) -0.0051(9) 0.0010(10) -0.0086(12)
C4 0.0318(15) 0.0266(14) 0.0286(13) -0.0091(10) 0.0018(10) 0.0009(12)
C5 0.0248(14) 0.0277(14) 0.0305(13) -0.0018(10) -0.0035(10) 0.0029(11)
C6 0.0317(15) 0.0308(15) 0.0315(13) 0.0038(11) -0.0122(11) -0.0144(12)
C7 0.0222(15) 0.0434(19) 0.070(2) -0.0080(15) -0.0007(13) -0.0101(14)
C8 0.0446(19) 0.0358(17) 0.0555(18) -0.0089(14) -0.0088(14) -0.0227(15)
C9 0.0260(14) 0.0213(13) 0.0216(11) -0.0022(9) -0.0032(9) -0.0039(10)
C10 0.0399(17) 0.0252(14) 0.0463(16) -0.0114(12) -0.0063(12) -0.0108(13)
C11 0.0440(17) 0.0261(14) 0.0257(12) 0.0040(10) -0.0067(11) -0.0076(13)
C12 0.0370(16) 0.0250(14) 0.0311(13) 0.0014(10) -0.0078(11) -0.0143(12)
C13 0.080(3) 0.060(2) 0.0460(18) -0.0084(15) -0.0070(16) -0.051(2)
C14 0.0375(17) 0.0391(17) 0.0391(15) 0.0025(12) 0.0028(12) -0.0191(14)
C15 0.0250(14) 0.0331(15) 0.0256(12) -0.0054(10) -0.0042(10) -0.0094(12)
C16 0.0488(19) 0.0477(19) 0.0417(15) -0.0073(13) -0.0043(13) -0.0314(16)
C17 0.0333(16) 0.0473(18) 0.0337(14) -0.0025(13) -0.0147(12) -0.0058(14)

loop_
_atom_site_label
_atom_site_type_symbol
_atom_site_thermal_displace_type
_atom_site_fract_x
_atom_site_fract_y
_atom_site_fract_z
_atom_site_occupancy
_atom_site_U_iso_or_equiv
_atom_site_calc_flag
_atom_site_refinement_flags
Pd1 Pd Uani 0.51794(3) 0.93119(2) 0.24296(1) 1.000 0.0178(1) . .
P1 P Uani 0.67612(9) 0.75838(8) 0.34951(3) 1.000 0.0200(2) . .
P2 P Uani 0.33239(9) 1.15072(8) 0.15575(3) 1.000 0.0211(2) . .
N1 N Uani 0.3236(3) 1.0400(3) 0.32277(11) 1.000 0.0246(6) . .
C1 C Uani 0.6918(4) 0.7988(3) 0.16195(13) 1.000 0.0292(8) . .
C2 C Uani 0.3824(4) 1.0077(3) 0.40115(13) 1.000 0.0289(8) . .
C3 C Uani 0.5069(4) 0.8214(3) 0.42755(13) 1.000 0.0278(8) . .
C4 C Uani 0.2066(4) 1.2173(3) 0.29880(14) 1.000 0.0316(8) . .
C5 C Uani 0.1377(4) 1.2527(4) 0.21726(14) 1.000 0.0315(8) . .
C6 C Uani 0.8909(4) 0.7912(3) 0.36932(15) 1.000 0.0313(8) . .
C7 C Uani 1.0509(4) 0.7174(4) 0.31465(19) 1.000 0.0463(10) . .
C8 C Uani 0.8580(5) 0.9800(4) 0.36342(18) 1.000 0.0424(10) . .
C9 C Uani 0.7391(4) 0.5254(3) 0.36421(13) 1.000 0.0243(7) . .
C10 C Uani 0.5704(4) 0.4806(4) 0.34996(16) 1.000 0.0361(9) . .
C11 C Uani 0.8244(4) 0.4260(3) 0.44273(14) 1.000 0.0344(8) . .
C12 C Uani 0.4262(4) 1.3187(3) 0.10478(14) 1.000 0.0308(8) . .
C13 C Uani 0.5127(6) 1.3778(5) 0.16130(18) 1.000 0.0546(13) . .
C14 C Uani 0.5697(4) 1.2572(4) 0.04220(16) 1.000 0.0392(9) . .
C15 C Uani 0.2247(4) 1.1058(3) 0.07922(13) 1.000 0.0279(8) . .
C16 C Uani 0.1450(5) 0.9638(4) 0.11316(17) 1.000 0.0421(10) . .
C17 C Uani 0.0801(4) 1.2640(4) 0.03346(16) 1.000 0.0403(9) . .
H7C H Uiso 1.01050 0.76420 0.26120 1.000 0.0690 calc R
H11 H Uiso 0.74320 0.67680 0.18580 1.000 0.0440 calc R
H12 H Uiso 0.79440 0.84370 0.14510 1.000 0.0440 calc R
H13 H Uiso 0.61870 0.81420 0.11720 1.000 0.0440 calc R
H21 H Uiso 0.27090 1.03320 0.43600 1.000 0.0350 calc R
H22 H Uiso 0.45200 1.08390 0.40400 1.000 0.0350 calc R
H31 H Uiso 0.42920 0.74700 0.44040 1.000 0.0330 calc R
H32 H Uiso 0.57390 0.80840 0.47430 1.000 0.0330 calc R
H41 H Uiso 0.27890 1.29230 0.30030 1.000 0.0380 calc R
H42 H Uiso 0.09810 1.24360 0.33510 1.000 0.0380 calc R
H51 H Uiso 0.08880 1.37750 0.19610 1.000 0.0380 calc R
H52 H Uiso 0.03520 1.20670 0.21850 1.000 0.0380 calc R
H61 H Uiso 0.92770 0.72870 0.42330 1.000 0.0380 calc R
H71 H Uiso 1.08560 0.59270 0.32600 1.000 0.0690 calc R
H72 H Uiso 1.15900 0.74790 0.32180 1.000 0.0690 calc R
H81 H Uiso 0.76460 1.02200 0.40260 1.000 0.0640 calc R
H82 H Uiso 0.81270 1.04510 0.31200 1.000 0.0640 calc R
H83 H Uiso 0.97560 0.99430 0.37180 1.000 0.0640 calc R
H91 H Uiso 0.83650 0.48800 0.32390 1.000 0.0290 calc R
H101 H Uiso 0.51400 0.55190 0.30110 1.000 0.0540 calc R
H102 H Uiso 0.47800 0.50140 0.39220 1.000 0.0540 calc R
H103 H Uiso 0.61110 0.35990 0.34740 1.000 0.0540 calc R
H111 H Uiso 0.94110 0.44580 0.44720 1.000 0.0520 calc R
H112 H Uiso 0.85030 0.30370 0.44720 1.000 0.0520 calc R
H113 H Uiso 0.73630 0.46500 0.48400 1.000 0.0520 calc R
H121 H Uiso 0.32030 1.41860 0.07930 1.000 0.0370 calc R
H131 H Uiso 0.41570 1.42830 0.19760 1.000 0.0820 calc R
H132 H Uiso 0.56700 1.46330 0.13270 1.000 0.0820 calc R
H133 H Uiso 0.61070 1.27970 0.18990 1.000 0.0820 calc R
H141 H Uiso 0.50750 1.23690 0.00210 1.000 0.0590 calc R
H142 H Uiso 0.66710 1.15080 0.06510 1.000 0.0590 calc R
H143 H Uiso 0.62650 1.34450 0.01930 1.000 0.0590 calc R
H151 H Uiso 0.32740 1.06170 0.04200 1.000 0.0330 calc R
H161 H Uiso 0.24110 0.86590 0.14290 1.000 0.0630 calc R
H162 H Uiso 0.10520 0.92880 0.07130 1.000 0.0630 calc R
H163 H Uiso 0.03740 1.00520 0.14720 1.000 0.0630 calc R
H171 H Uiso 0.14060 1.34660 0.00730 1.000 0.0600 calc R
H172 H Uiso -0.01900 1.31590 0.06870 1.000 0.0600 calc R
H173 H Uiso 0.02580 1.23090 -0.00500 1.000 0.0600 calc R

loop_
_atom_type_symbol
_atom_type_description
_atom_type_scat_dispersion_real
_atom_type_scat_dispersion_imag
_atom_type_scat_source
Pd Pd -0.9988 1.0072 'International Tables Vol C Tables 4.2.6.8 and 6.1.1.4'
P P 0.1023 0.0942 'International Tables Vol C Tables 4.2.6.8 and 6.1.1.4'
N N 0.0061 0.0033 'International Tables Vol C Tables 4.2.6.8 and 6.1.1.4'
H H 0.0000 0.0000 'International Tables Vol C Tables 4.2.6.8 and 6.1.1.4'
C C 0.0033 0.0016 'International Tables Vol C Tables 4.2.6.8 and 6.1.1.4'

loop_
_geom_angle_atom_site_label_1
_geom_angle_atom_site_label_2
_geom_angle_atom_site_label_3
_geom_angle
_geom_angle_site_symmetry_1
_geom_angle_site_symmetry_2
_geom_angle_site_symmetry_3
_geom_angle_publ_flag
P1 Pd1 P2 165.82(2) . . . yes
P1 Pd1 N1 83.82(6) . . . yes
P1 Pd1 C1 96.74(7) . . . yes
P2 Pd1 N1 83.73(6) . . . yes
P2 Pd1 C1 96.55(7) . . . yes
N1 Pd1 C1 171.79(11) . . . yes
Pd1 P1 C3 101.89(9) . . . yes
Pd1 P1 C6 116.83(9) . . . yes
Pd1 P1 C9 119.63(8) . . . yes
C3 P1 C6 106.44(13) . . . yes
C3 P1 C9 105.89(12) . . . yes
C6 P1 C9 104.92(13) . . . yes
Pd1 P2 C5 102.04(9) . . . yes
Pd1 P2 C12 117.60(10) . . . yes
Pd1 P2 C15 119.93(8) . . . yes
C5 P2 C12 105.94(13) . . . yes
C5 P2 C15 105.85(14) . . . yes
C12 P2 C15 104.13(12) . . . yes
Pd1 N1 C2 118.24(18) . . . yes
Pd1 N1 C4 117.67(15) . . . yes
C2 N1 C4 109.8(2) . . . yes
N1 C2 C3 110.7(2) . . . yes
P1 C3 C2 109.08(16) . . . yes
N1 C4 C5 110.7(2) . . . yes
P2 C5 C4 109.2(2) . . . yes
P1 C6 C7 110.7(2) . . . yes
P1 C6 C8 111.2(2) . . . yes
C7 C6 C8 110.6(3) . . . no
P1 C9 C10 110.1(2) . . . yes
P1 C9 C11 113.99(17) . . . yes
C10 C9 C11 111.5(2) . . . no
P2 C12 C13 110.9(2) . . . yes
P2 C12 C14 110.98(19) . . . yes
C13 C12 C14 110.5(3) . . . no
P2 C15 C16 109.92(18) . . . yes
P2 C15 C17 113.60(19) . . . yes
C16 C15 C17 112.0(3) . . . no
Pd1 C1 H11 109.00 . . . no
Pd1 C1 H12 110.00 . . . no
Pd1 C1 H13 110.00 . . . no
H11 C1 H12 109.00 . . . no
H11 C1 H13 109.00 . . . no
H12 C1 H13 109.00 . . . no
N1 C2 H21 109.00 . . . no
N1 C2 H22 110.00 . . . no
C3 C2 H21 109.00 . . . no
C3 C2 H22 109.00 . . . no
H21 C2 H22 108.00 . . . no
P1 C3 H31 110.00 . . . no
P1 C3 H32 110.00 . . . no
C2 C3 H31 110.00 . . . no
C2 C3 H32 110.00 . . . no
H31 C3 H32 108.00 . . . no
N1 C4 H41 109.00 . . . no
N1 C4 H42 109.00 . . . no
C5 C4 H41 110.00 . . . no
C5 C4 H42 110.00 . . . no
H41 C4 H42 108.00 . . . no
P2 C5 H51 110.00 . . . no
P2 C5 H52 110.00 . . . no
C4 C5 H51 110.00 . . . no
C4 C5 H52 110.00 . . . no
H51 C5 H52 108.00 . . . no
P1 C6 H61 108.00 . . . no
C7 C6 H61 108.00 . . . no
C8 C6 H61 108.00 . . . no
C6 C7 H7C 109.00 . . . no
C6 C7 H71 109.00 . . . no
C6 C7 H72 109.00 . . . no
H7C C7 H71 110.00 . . . no
H7C C7 H72 110.00 . . . no
H71 C7 H72 109.00 . . . no
C6 C8 H81 109.00 . . . no
C6 C8 H82 109.00 . . . no
C6 C8 H83 109.00 . . . no
H81 C8 H82 109.00 . . . no
H81 C8 H83 109.00 . . . no
H82 C8 H83 109.00 . . . no
P1 C9 H91 107.00 . . . no
C10 C9 H91 107.00 . . . no
C11 C9 H91 107.00 . . . no
C9 C10 H101 109.00 . . . no
C9 C10 H102 109.00 . . . no
C9 C10 H103 109.00 . . . no
H101 C10 H102 109.00 . . . no
H101 C10 H103 109.00 . . . no
H102 C10 H103 110.00 . . . no
C9 C11 H111 110.00 . . . no
C9 C11 H112 109.00 . . . no
C9 C11 H113 109.00 . . . no
H111 C11 H112 109.00 . . . no
H111 C11 H113 109.00 . . . no
H112 C11 H113 109.00 . . . no
P2 C12 H121 108.00 . . . no
C13 C12 H121 108.00 . . . no
C14 C12 H121 108.00 . . . no
C12 C13 H131 109.00 . . . no
C12 C13 H132 109.00 . . . no
C12 C13 H133 109.00 . . . no
H131 C13 H132 109.00 . . . no
H131 C13 H133 109.00 . . . no
H132 C13 H133 110.00 . . . no
C12 C14 H141 109.00 . . . no
C12 C14 H142 109.00 . . . no
C12 C14 H143 109.00 . . . no
H141 C14 H142 109.00 . . . no
H141 C14 H143 109.00 . . . no
H142 C14 H143 109.00 . . . no
P2 C15 H151 107.00 . . . no
C16 C15 H151 107.00 . . . no
C17 C15 H151 107.00 . . . no
C15 C16 H161 109.00 . . . no
C15 C16 H162 109.00 . . . no
C15 C16 H163 109.00 . . . no
H161 C16 H162 110.00 . . . no
H161 C16 H163 109.00 . . . no
H162 C16 H163 110.00 . . . no
C15 C17 H171 109.00 . . . no
C15 C17 H172 109.00 . . . no
C15 C17 H173 109.00 . . . no
H171 C17 H172 109.00 . . . no
H171 C17 H173 109.00 . . . no
H172 C17 H173 109.00 . . . no

loop_
_geom_bond_atom_site_label_1
_geom_bond_atom_site_label_2
_geom_bond_distance
_geom_bond_site_symmetry_1
_geom_bond_site_symmetry_2
_geom_bond_publ_flag
Pd1 P1 2.2711(6) . . yes
Pd1 P2 2.2729(7) . . yes
Pd1 N1 2.075(2) . . yes
Pd1 C1 2.109(2) . . yes
P1 C3 1.840(3) . . yes
P1 C6 1.844(3) . . yes
P1 C9 1.839(3) . . yes
P2 C5 1.837(3) . . yes
P2 C12 1.837(3) . . yes
P2 C15 1.847(3) . . yes
N1 C2 1.449(3) . . yes
N1 C4 1.450(3) . . yes
C2 C3 1.530(4) . . no
C4 C5 1.526(4) . . no
C6 C7 1.530(4) . . no
C6 C8 1.525(4) . . no
C9 C10 1.531(5) . . no
C9 C11 1.533(3) . . no
C12 C13 1.529(5) . . no
C12 C14 1.529(4) . . no
C15 C16 1.520(5) . . no
C15 C17 1.528(4) . . no
C1 H11 0.9800 . . no
C1 H12 0.9800 . . no
C1 H13 0.9800 . . no
C2 H21 0.9900 . . no
C2 H22 0.9900 . . no
C3 H31 0.9900 . . no
C3 H32 0.9900 . . no
C4 H41 0.9900 . . no
C4 H42 0.9900 . . no
C5 H51 0.9900 . . no
C5 H52 0.9900 . . no
C6 H61 1.0000 . . no
C7 H7C 0.9800 . . no
C7 H71 0.9800 . . no
C7 H72 0.9800 . . no
C8 H81 0.9800 . . no
C8 H82 0.9800 . . no
C8 H83 0.9800 . . no
C9 H91 1.0000 . . no
C10 H101 0.9800 . . no
C10 H102 0.9800 . . no
C10 H103 0.9800 . . no
C11 H111 0.9800 . . no
C11 H112 0.9800 . . no
C11 H113 0.9800 . . no
C12 H121 1.0000 . . no
C13 H131 0.9800 . . no
C13 H132 0.9800 . . no
C13 H133 0.9800 . . no
C14 H141 0.9800 . . no
C14 H142 0.9800 . . no
C14 H143 0.9800 . . no
C15 H151 1.0000 . . no
C16 H161 0.9800 . . no
C16 H162 0.9800 . . no
C16 H163 0.9800 . . no
C17 H171 0.9800 . . no
C17 H172 0.9800 . . no
C17 H173 0.9800 . . no
